data_7230609
loop_
_publ_author_name
'Kumar, Vineet'
'Goswami, Pramod Kumar'
'Thaimattam, Ram'
'Ramanan, Arunachalam'

_publ_section_title
;
 Multicomponent solids of uracil derivatives -- orotic and isoorotic acids
;
_journal_issue 25
_journal_name_full CrystEngComm
_journal_page_first 3490
_journal_paper_doi 10.1039/C8CE00486B
_journal_volume 20
_journal_year 2018
_chemical_formula_moiety 'C12 H13 N2, C5 H3 N2 O4'
_chemical_formula_sum 'C17 H16 N4 O4'
_chemical_formula_weight 340.34
_space_group_crystal_system orthorhombic
_space_group_IT_number 43
_space_group_name_Hall 'F 2 -2d'
_space_group_name_H-M_alt 'F d d 2'
_symmetry_space_group_name_Hall 'F 2 -2d'
_symmetry_space_group_name_H-M 'F d d 2'
_atom_sites_solution_hydrogens mixed
_audit_creation_date 2017-10-09
_audit_creation_method
;
Olex2 1.2-ac3
(compiled 2016.03.30 svn.r3266 for Rigaku Oxford Diffraction, GUI svn.r5168)      
;
_audit_update_record
;
2018-03-25 deposited with the CCDC.
2018-05-08 downloaded from the CCDC.
;
_cell_angle_alpha 90
_cell_angle_beta 90
_cell_angle_gamma 90
_cell_formula_units_Z 16
_cell_length_a 29.689(7)
_cell_length_b 44.694(11)
_cell_length_c 4.8880(12)
_cell_measurement_reflns_used 3306
_cell_measurement_temperature 298(2)
_cell_measurement_theta_max 23.54
_cell_measurement_theta_min 2.28
_cell_volume 6486(3)
_computing_cell_refinement 'SAINT v6.28A (Bruker, 2002)'
_computing_data_reduction 'SAINT v6.28A (Bruker, 2002)'
_computing_molecular_graphics 'Olex2 (Dolomanov et al., 2009)'
_computing_publication_material 'Olex2 (Dolomanov et al., 2009)'
_computing_structure_refinement 'ShelXL (Sheldrick, 2015)'
_computing_structure_solution 'SHELXS-97 (Sheldrick, 1990)'
_diffrn_ambient_temperature 298
_diffrn_measured_fraction_theta_full 0.998
_diffrn_measured_fraction_theta_max 0.998
_diffrn_measurement_device_type 'CCD area detector'
_diffrn_measurement_method 'phi and omega scans'
_diffrn_radiation_monochromator graphite
_diffrn_radiation_type MoK\a
_diffrn_radiation_wavelength 0.71073
_diffrn_reflns_av_R_equivalents 0.0393
_diffrn_reflns_av_unetI/netI 0.0308
_diffrn_reflns_Laue_measured_fraction_full 0.998
_diffrn_reflns_Laue_measured_fraction_max 0.998
_diffrn_reflns_limit_h_max 34
_diffrn_reflns_limit_h_min -34
_diffrn_reflns_limit_k_max 52
_diffrn_reflns_limit_k_min -52
_diffrn_reflns_limit_l_max 5
_diffrn_reflns_limit_l_min -5
_diffrn_reflns_number 15489
_diffrn_reflns_point_group_measured_fraction_full 0.999
_diffrn_reflns_point_group_measured_fraction_max 0.999
_diffrn_reflns_theta_full 24.999
_diffrn_reflns_theta_max 24.999
_diffrn_reflns_theta_min 2.281
_exptl_absorpt_coefficient_mu 0.102
_exptl_absorpt_correction_T_max .93
_exptl_absorpt_correction_T_min 0.866664
_exptl_absorpt_correction_type multi-scan
_exptl_absorpt_process_details
;
SADABS v.2.03 (Bruker,200?) was used for absorption correction.
R(int) was 0.0428 before and 0.0292 after correction.
The Ratio of minimum to maximum transmission is 0.8667.
The \l/2 correction factor is 0.0015.
;
_exptl_crystal_colour colorless
_exptl_crystal_density_diffrn 1.394
_exptl_crystal_density_method 'not measured'
_exptl_crystal_description rod
_exptl_crystal_F_000 2848
_exptl_crystal_size_max .37
_exptl_crystal_size_mid .26
_exptl_crystal_size_min .18
_refine_diff_density_max 0.158
_refine_diff_density_min -0.274
_refine_diff_density_rms 0.044
_refine_ls_abs_structure_details
;
 Flack x determined using 940 quotients [(I+)-(I-)]/[(I+)+(I-)]
 (Parsons, Flack and Wagner, Acta Cryst. B69 (2013) 249-259).
;
_refine_ls_abs_structure_Flack -0.6(8)
_refine_ls_extinction_method none
_refine_ls_goodness_of_fit_ref 1.200
_refine_ls_hydrogen_treatment mixed
_refine_ls_matrix_type full
_refine_ls_number_parameters 234
_refine_ls_number_reflns 2847
_refine_ls_number_restraints 1
_refine_ls_restrained_S_all 1.199
_refine_ls_R_factor_all 0.0603
_refine_ls_R_factor_gt 0.0557
_refine_ls_shift/su_max 0.001
_refine_ls_shift/su_mean 0.000
_refine_ls_structure_factor_coef Fsqd
_refine_ls_weighting_details 'w=1/[\s^2^(Fo^2^)+(0.0481P)^2^+5.9721P] where P=(Fo^2^+2Fc^2^)/3'
_refine_ls_weighting_scheme calc
_refine_ls_wR_factor_gt 0.1169
_refine_ls_wR_factor_ref 0.1190
_reflns_Friedel_coverage 0.774
_reflns_Friedel_fraction_full 1.000
_reflns_Friedel_fraction_max 1.000
_reflns_number_gt 2666
_reflns_number_total 2847
_reflns_threshold_expression 'I > 2\s(I)'
_cod_data_source_file c8ce00486b2.cif
_cod_data_source_block jmv62m
_cod_depositor_comments 'Adding full bibliography for 7230605--7230614.cif.'
_cod_database_code 7230609
_shelx_space_group_comment
;
The symmetry employed for this shelxl refinement is uniquely defined
by the following loop, which should always be used as a source of
symmetry information in preference to the above space-group names.
They are only intended as comments.
;
_olex2_refinement_description
;
1. Fixed Uiso
 At 1.2 times of:
  All C(H) groups, All C(H,H) groups, All N(H) groups
2.a Secondary CH2 refined with riding coordinates:
 C3(H3A,H3B), C17(H17A,H17B)
2.b Aromatic/amide H refined with riding coordinates:
 N5(H5A), C5(H5), C6(H6), C10(H10), C11(H11), C12(H12), C13(H13), C15(H15),
 C16(H16), N3(H3)
;
_shelx_shelxl_version_number 2017/1
_olex2_submission_special_instructions 'No special instructions were received'

loop_
_space_group_symop_operation_xyz
'x, y, z'
'-x, -y, z'
'x+1/4, -y+1/4, z+1/4'
'-x+1/4, y+1/4, z+1/4'
'x, y+1/2, z+1/2'
'-x, -y+1/2, z+1/2'
'x+1/4, -y+3/4, z+3/4'
'-x+1/4, y+3/4, z+3/4'
'x+1/2, y, z+1/2'
'-x+1/2, -y, z+1/2'
'x+3/4, -y+1/4, z+3/4'
'-x+3/4, y+1/4, z+3/4'
'x+1/2, y+1/2, z'
'-x+1/2, -y+1/2, z'
'x+3/4, -y+3/4, z+1/4'
'-x+3/4, y+3/4, z+1/4'

loop_
_atom_site_label
_atom_site_type_symbol
_atom_site_fract_x
_atom_site_fract_y
_atom_site_fract_z
_atom_site_U_iso_or_equiv
_atom_site_adp_type
_atom_site_occupancy
_atom_site_site_symmetry_order
_atom_site_calc_flag
_atom_site_refinement_flags_posn
C1 C 0.34978(12) 0.06717(8) 0.9728(8) 0.0367(9) Uani 1 1 d .
N5 N 0.36765(11) 0.09375(7) 0.8879(8) 0.0492(9) Uani 1 1 d .
H5A H 0.358276 0.109919 0.964439 0.059 Uiso 1 1 calc R
C3 C 0.13000(12) 0.05673(9) 0.2055(8) 0.0398(9) Uani 1 1 d .
H3A H 0.137200 0.072349 0.336162 0.048 Uiso 1 1 calc R
H3B H 0.127493 0.038018 0.304767 0.048 Uiso 1 1 calc R
C4 C 0.31328(12) 0.06925(8) 1.1874(8) 0.0372(9) Uani 1 1 d .
C5 C 0.03616(14) 0.09266(9) 0.3979(10) 0.0506(11) Uani 1 1 d .
H5 H 0.050311 0.110284 0.344679 0.061 Uiso 1 1 calc R
C6 C 0.17960(12) 0.02678(8) -0.1106(8) 0.0377(9) Uani 1 1 d .
H6 H 0.165080 0.009393 -0.054565 0.045 Uiso 1 1 calc R
C7 C 0.04782(12) 0.06571(9) 0.2780(8) 0.0398(10) Uani 1 1 d .
C8 C 0.39755(12) 0.04105(8) 0.6564(9) 0.0377(9) Uani 1 1 d .
C9 C 0.16733(11) 0.05432(8) 0.0001(8) 0.0333(8) Uani 1 1 d .
C10 C 0.18984(13) 0.07934(9) -0.0955(9) 0.0448(10) Uani 1 1 d .
H10 H 0.182598 0.098109 -0.026165 0.054 Uiso 1 1 calc R
C11 C 0.21301(12) 0.02549(8) -0.3014(8) 0.0378(9) Uani 1 1 d .
H11 H 0.221489 0.007032 -0.372580 0.045 Uiso 1 1 calc R
C12 C 0.02530(13) 0.04061(9) 0.3645(10) 0.0448(10) Uani 1 1 d .
H12 H 0.032109 0.022027 0.289641 0.054 Uiso 1 1 calc R
C13 C 0.22261(13) 0.07680(8) -0.2908(9) 0.0447(11) Uani 1 1 d .
H13 H 0.237102 0.093829 -0.355582 0.054 Uiso 1 1 calc R
C14 C 0.39990(13) 0.09606(8) 0.6864(9) 0.0432(10) Uani 1 1 d .
C15 C 0.00350(14) 0.09309(9) 0.5962(10) 0.0536(12) Uani 1 1 d .
H15 H -0.003550 0.111310 0.677453 0.064 Uiso 1 1 calc R
C16 C -0.00748(13) 0.04310(9) 0.5631(9) 0.0472(11) Uani 1 1 d .
H16 H -0.022441 0.025846 0.618334 0.057 Uiso 1 1 calc R
C17 C 0.08499(13) 0.06383(10) 0.0699(9) 0.0495(11) Uani 1 1 d .
H17A H 0.087251 0.082722 -0.026831 0.059 Uiso 1 1 calc R
H17B H 0.077897 0.048379 -0.062598 0.059 Uiso 1 1 calc R
H1 H 0.4302(11) 0.0698(7) 0.470(7) 0.012(9) Uiso 1 1 d .
H18 H 0.3549(14) 0.0259(9) 0.919(10) 0.054(13) Uiso 1 1 d .
N1 N 0.41282(11) 0.06908(7) 0.5820(8) 0.0396(8) Uani 1 1 d .
C18 C 0.36411(12) 0.04189(9) 0.8645(9) 0.0374(9) Uani 1 1 d .
N3 N 0.23374(10) 0.05019(7) -0.3877(7) 0.0377(8) Uani 1 1 d .
H3 H 0.254706 0.048794 -0.508422 0.045 Uiso 1 1 calc R
N4 N -0.01872(10) 0.06875(7) 0.6788(7) 0.0441(9) Uani 1 1 d .
O1 O 0.41222(10) 0.01839(6) 0.5459(8) 0.0596(9) Uani 1 1 d .
O2 O 0.41561(11) 0.11972(6) 0.6090(8) 0.0729(11) Uani 1 1 d .
O3 O 0.29578(9) 0.04446(6) 1.2505(6) 0.0516(8) Uani 1 1 d .
O4 O 0.30351(11) 0.09361(6) 1.2785(8) 0.0639(10) Uani 1 1 d .

loop_
_atom_site_aniso_label
_atom_site_aniso_U_11
_atom_site_aniso_U_22
_atom_site_aniso_U_33
_atom_site_aniso_U_23
_atom_site_aniso_U_13
_atom_site_aniso_U_12
C1 0.035(2) 0.046(2) 0.029(2) 0.0091(18) 0.0044(17) -0.0046(17)
N5 0.053(2) 0.0416(19) 0.053(2) -0.0032(17) 0.0198(19) 0.0018(15)
C3 0.035(2) 0.051(2) 0.033(2) -0.0021(19) 0.0118(17) -0.0015(17)
C4 0.038(2) 0.036(2) 0.038(2) 0.0002(18) 0.0107(18) 0.0004(16)
C5 0.045(2) 0.049(2) 0.057(3) 0.018(2) 0.017(2) 0.0046(19)
C6 0.035(2) 0.036(2) 0.042(2) 0.0075(18) 0.0078(19) -0.0054(16)
C7 0.029(2) 0.054(2) 0.037(2) 0.0066(19) 0.0033(18) 0.0075(17)
C8 0.036(2) 0.035(2) 0.042(2) -0.0008(19) 0.0050(18) -0.0035(17)
C9 0.0275(18) 0.044(2) 0.028(2) 0.0010(17) 0.0024(16) 0.0001(16)
C10 0.045(2) 0.035(2) 0.055(3) -0.005(2) 0.018(2) -0.0039(17)
C11 0.040(2) 0.0308(19) 0.042(2) 0.0003(18) 0.0094(19) 0.0002(16)
C12 0.043(2) 0.045(2) 0.047(2) -0.008(2) 0.013(2) 0.0004(18)
C13 0.046(2) 0.036(2) 0.052(3) -0.004(2) 0.021(2) -0.0084(17)
C14 0.045(2) 0.039(2) 0.046(3) 0.003(2) 0.018(2) 0.0025(19)
C15 0.054(3) 0.041(2) 0.065(3) 0.005(2) 0.016(3) 0.0152(19)
C16 0.041(2) 0.044(2) 0.057(3) -0.005(2) 0.015(2) -0.0061(18)
C17 0.037(2) 0.078(3) 0.033(2) 0.004(2) 0.0126(19) 0.007(2)
N1 0.0355(18) 0.044(2) 0.039(2) 0.0036(16) 0.0186(17) -0.0006(15)
C18 0.038(2) 0.029(2) 0.044(2) 0.0041(18) 0.013(2) -0.0058(16)
N3 0.0346(16) 0.0394(18) 0.0391(19) 0.0001(15) 0.0159(15) 0.0001(13)
N4 0.0387(18) 0.049(2) 0.045(2) 0.0054(17) 0.0162(17) 0.0037(15)
O1 0.0627(19) 0.0392(16) 0.077(2) -0.0128(16) 0.0202(18) 0.0022(14)
O2 0.088(2) 0.0365(17) 0.094(3) 0.0108(18) 0.043(2) -0.0125(16)
O3 0.0544(17) 0.0387(16) 0.062(2) -0.0006(14) 0.0344(16) -0.0048(13)
O4 0.070(2) 0.0409(17) 0.081(2) -0.0126(18) 0.0346(18) -0.0012(14)

loop_
_atom_type_symbol
_atom_type_description
_atom_type_scat_dispersion_real
_atom_type_scat_dispersion_imag
_atom_type_scat_source
C C 0.0033 0.0016 'International Tables Vol C Tables 4.2.6.8 and 6.1.1.4'
H H 0.0000 0.0000 'International Tables Vol C Tables 4.2.6.8 and 6.1.1.4'
N N 0.0061 0.0033 'International Tables Vol C Tables 4.2.6.8 and 6.1.1.4'
O O 0.0106 0.0060 'International Tables Vol C Tables 4.2.6.8 and 6.1.1.4'

loop_
_geom_angle_atom_site_label_1
_geom_angle_atom_site_label_2
_geom_angle_atom_site_label_3
_geom_angle
N5 C1 C4 115.8(3)
C18 C1 N5 119.9(3)
C18 C1 C4 124.3(3)
C1 N5 H5A 118.2
C1 N5 C14 123.5(3)
C14 N5 H5A 118.2
H3A C3 H3B 107.9
C9 C3 H3A 109.3
C9 C3 H3B 109.3
C9 C3 C17 111.8(3)
C17 C3 H3A 109.3
C17 C3 H3B 109.3
O3 C4 C1 114.2(3)
O4 C4 C1 118.8(3)
O4 C4 O3 126.9(4)
C7 C5 H5 120.4
C15 C5 H5 120.4
C15 C5 C7 119.2(4)
C9 C6 H6 120.2
C11 C6 H6 120.2
C11 C6 C9 119.6(3)
C5 C7 C17 121.3(4)
C12 C7 C5 117.3(4)
C12 C7 C17 121.4(4)
N1 C8 C18 113.2(3)
O1 C8 N1 121.1(4)
O1 C8 C18 125.7(3)
C6 C9 C3 121.1(3)
C10 C9 C3 121.7(3)
C10 C9 C6 117.2(3)
C9 C10 H10 119.6
C13 C10 C9 120.8(4)
C13 C10 H10 119.6
C6 C11 H11 119.4
N3 C11 C6 121.2(3)
N3 C11 H11 119.4
C7 C12 H12 120.2
C7 C12 C16 119.7(4)
C16 C12 H12 120.2
C10 C13 H13 119.9
N3 C13 C10 120.2(3)
N3 C13 H13 119.9
N1 C14 N5 113.4(3)
O2 C14 N5 123.6(4)
O2 C14 N1 123.0(4)
C5 C15 H15 118.2
N4 C15 C5 123.5(4)
N4 C15 H15 118.2
C12 C16 H16 118.3
N4 C16 C12 123.3(4)
N4 C16 H16 118.3
C3 C17 H17A 109.4
C3 C17 H17B 109.4
C7 C17 C3 111.2(3)
C7 C17 H17A 109.4
C7 C17 H17B 109.4
H17A C17 H17B 108.0
C8 N1 H1 117(2)
C14 N1 C8 127.7(4)
C14 N1 H1 115(2)
C1 C18 C8 122.4(4)
C1 C18 H18 121(3)
C8 C18 H18 117(3)
C11 N3 H3 119.5
C13 N3 C11 121.1(3)
C13 N3 H3 119.5
C16 N4 C15 116.9(3)

loop_
_geom_bond_atom_site_label_1
_geom_bond_atom_site_label_2
_geom_bond_distance
C1 N5 1.366(5)
C1 C4 1.511(5)
C1 C18 1.318(5)
N5 H5A 0.8600
N5 C14 1.377(5)
C3 H3A 0.9700
C3 H3B 0.9700
C3 C9 1.499(5)
C3 C17 1.525(5)
C4 O3 1.262(4)
C4 O4 1.212(4)
C5 H5 0.9300
C5 C7 1.384(6)
C5 C15 1.371(6)
C6 H6 0.9300
C6 C9 1.393(5)
C6 C11 1.363(5)
C7 C12 1.373(5)
C7 C17 1.503(5)
C8 N1 1.381(5)
C8 C18 1.422(5)
C8 O1 1.228(4)
C9 C10 1.384(5)
C10 H10 0.9300
C10 C13 1.368(6)
C11 H11 0.9300
C11 N3 1.333(5)
C12 H12 0.9300
C12 C16 1.379(6)
C13 H13 0.9300
C13 N3 1.322(5)
C14 N1 1.364(5)
C14 O2 1.216(4)
C15 H15 0.9300
C15 N4 1.335(5)
C16 H16 0.9300
C16 N4 1.321(5)
C17 H17A 0.9700
C17 H17B 0.9700
N1 H1 0.75(3)
C18 H18 0.81(4)
N3 H3 0.8600

loop_
_geom_torsion_atom_site_label_1
_geom_torsion_atom_site_label_2
_geom_torsion_atom_site_label_3
_geom_torsion_atom_site_label_4
_geom_torsion
C1 N5 C14 N1 -0.9(6)
C1 N5 C14 O2 179.4(4)
N5 C1 C4 O3 176.3(4)
N5 C1 C4 O4 -3.1(5)
N5 C1 C18 C8 -1.0(6)
N5 C14 N1 C8 -0.3(6)
C3 C9 C10 C13 -177.4(4)
C4 C1 N5 C14 -177.4(4)
C4 C1 C18 C8 177.9(4)
C5 C7 C12 C16 0.1(6)
C5 C7 C17 C3 92.1(5)
C5 C15 N4 C16 1.1(7)
C6 C9 C10 C13 0.1(6)
C6 C11 N3 C13 0.1(6)
C7 C5 C15 N4 -1.2(7)
C7 C12 C16 N4 -0.3(7)
C9 C3 C17 C7 179.1(3)
C9 C6 C11 N3 -1.1(6)
C9 C10 C13 N3 -1.1(7)
C10 C13 N3 C11 1.0(6)
C11 C6 C9 C3 178.5(3)
C11 C6 C9 C10 1.0(6)
C12 C7 C17 C3 -85.3(5)
C12 C16 N4 C15 -0.3(7)
C15 C5 C7 C12 0.6(6)
C15 C5 C7 C17 -176.9(4)
C17 C3 C9 C6 -93.8(4)
C17 C3 C9 C10 83.7(5)
C17 C7 C12 C16 177.6(4)
N1 C8 C18 C1 -0.2(6)
C18 C1 N5 C14 1.6(6)
C18 C1 C4 O3 -2.6(6)
C18 C1 C4 O4 178.0(4)
C18 C8 N1 C14 0.8(6)
O1 C8 N1 C14 -179.7(4)
O1 C8 C18 C1 -179.6(4)
O2 C14 N1 C8 179.4(4)
